data_7225566
loop_
_publ_author_name
'Wu, Yunlong'
'Yang, Guo-Ping'
'Liu, Jiao'
'Yan, Yangtian'
'Luan, Xinjun'
'Zhang, Wen-Yan'
'Wang, Yao-Yu'

_publ_section_title
;
 Crystal structures from 1D to 3D: triggered by the different coordination
 morphologies of ligands in different reaction systems
;
_journal_issue 31
_journal_name_full CrystEngComm
_journal_page_first 5901
_journal_paper_doi 10.1039/C6CE00731G
_journal_volume 18
_journal_year 2016
_chemical_formula_sum 'C14 H12 N O5 Zn'
_chemical_formula_weight 339.62
_space_group_crystal_system monoclinic
_space_group_IT_number 14
_space_group_name_Hall '-P 2ybc'
_space_group_name_H-M_alt 'P 1 21/c 1'
_symmetry_space_group_name_Hall '-P 2ybc'
_symmetry_space_group_name_H-M 'P 1 21/c 1'
_atom_sites_solution_hydrogens geom
_audit_creation_method SHELXL-2014/7
_audit_update_record
;
2016-06-16 deposited with the CCDC.
2016-06-16 downloaded from the CCDC.
;
_cell_angle_alpha 90
_cell_angle_beta 115.798(13)
_cell_angle_gamma 90
_cell_formula_units_Z 4
_cell_length_a 7.648(2)
_cell_length_b 16.648(5)
_cell_length_c 11.768(3)
_cell_measurement_reflns_used 1550
_cell_measurement_temperature 296(2)
_cell_measurement_theta_max 2.28
_cell_measurement_theta_min 24.47
_cell_volume 1349.0(7)
_computing_structure_refinement 'SHELXL-2014/7 (Sheldrick, 2014)'
_diffrn_ambient_temperature 296(2)
_diffrn_measured_fraction_theta_full 0.985
_diffrn_measured_fraction_theta_max 0.985
_diffrn_measurement_device_type 'Bruker APEX-II CCD'
_diffrn_measurement_method '\f and \w scans'
_diffrn_radiation_type MoK\a
_diffrn_radiation_wavelength 0.71073
_diffrn_reflns_av_R_equivalents 0.0415
_diffrn_reflns_av_unetI/netI 0.0493
_diffrn_reflns_Laue_measured_fraction_full 0.985
_diffrn_reflns_Laue_measured_fraction_max 0.985
_diffrn_reflns_limit_h_max 8
_diffrn_reflns_limit_h_min -9
_diffrn_reflns_limit_k_max 14
_diffrn_reflns_limit_k_min -19
_diffrn_reflns_limit_l_max 13
_diffrn_reflns_limit_l_min -13
_diffrn_reflns_number 6587
_diffrn_reflns_point_group_measured_fraction_full 0.985
_diffrn_reflns_point_group_measured_fraction_max 0.985
_diffrn_reflns_theta_full 24.997
_diffrn_reflns_theta_max 24.997
_diffrn_reflns_theta_min 2.278
_exptl_absorpt_coefficient_mu 1.842
_exptl_absorpt_correction_T_max 0.643
_exptl_absorpt_correction_T_min 0.592
_exptl_absorpt_correction_type multi-scan
_exptl_absorpt_process_details sadabs
_exptl_crystal_colour colorless
_exptl_crystal_density_diffrn 1.672
_exptl_crystal_description block
_exptl_crystal_F_000 692
_exptl_crystal_size_max 0.290
_exptl_crystal_size_mid 0.270
_exptl_crystal_size_min 0.240
_refine_diff_density_max 0.929
_refine_diff_density_min -1.064
_refine_diff_density_rms 0.254
_refine_ls_extinction_method none
_refine_ls_goodness_of_fit_ref 1.087
_refine_ls_hydrogen_treatment constr
_refine_ls_matrix_type full
_refine_ls_number_parameters 192
_refine_ls_number_reflns 2336
_refine_ls_number_restraints 0
_refine_ls_restrained_S_all 1.087
_refine_ls_R_factor_all 0.0655
_refine_ls_R_factor_gt 0.0416
_refine_ls_shift/su_max 0.000
_refine_ls_shift/su_mean 0.000
_refine_ls_structure_factor_coef Fsqd
_refine_ls_weighting_details 'w=1/[\s^2^(Fo^2^)+(0.1300P)^2^] where P=(Fo^2^+2Fc^2^)/3'
_refine_ls_weighting_scheme calc
_refine_ls_wR_factor_gt 0.1271
_refine_ls_wR_factor_ref 0.1851
_reflns_Friedel_coverage 0.000
_reflns_number_gt 1847
_reflns_number_total 2336
_reflns_threshold_expression 'I > 2\s(I)'
_cod_data_source_file c6ce00731g2.cif
_cod_data_source_block 2
_cod_depositor_comments 'Adding full bibliography for 7225565--7225571.cif.'
_cod_database_code 7225566
_shelx_shelxl_version_number 2014/7
_shelx_space_group_comment
;
The symmetry employed for this shelxl refinement is uniquely defined
by the following loop, which should always be used as a source of
symmetry information in preference to the above space-group names.
They are only intended as comments.
;
_shelx_estimated_absorpt_t_min 0.617
_shelx_estimated_absorpt_t_max 0.666

loop_
_space_group_symop_operation_xyz
'x, y, z'
'-x, y+1/2, -z+1/2'
'-x, -y, -z'
'x, -y-1/2, z-1/2'

loop_
_atom_site_label
_atom_site_type_symbol
_atom_site_fract_x
_atom_site_fract_y
_atom_site_fract_z
_atom_site_U_iso_or_equiv
_atom_site_adp_type
_atom_site_occupancy
_atom_site_site_symmetry_order
_atom_site_calc_flag
_atom_site_refinement_flags_posn
_atom_site_refinement_flags_adp
Zn1 Zn 0.43201(8) 0.92135(3) 0.02291(5) 0.0188(3) Uani 1 1 d . .
O1 O 0.2692(6) 0.9909(2) 0.0797(4) 0.0326(10) Uani 1 1 d . .
O2 O 0.3499(6) 1.1093(3) 0.0294(4) 0.0335(10) Uani 1 1 d . .
O3 O -0.2817(6) 1.0466(2) 0.1637(3) 0.0264(9) Uani 1 1 d . .
O4 O -0.3599(6) 0.9248(2) 0.2017(3) 0.0329(10) Uani 1 1 d . .
O5 O 0.3334(6) 0.8093(2) 0.0025(3) 0.0302(9) Uani 1 1 d . .
N1 N 0.3037(8) 0.6979(3) -0.1134(5) 0.0368(12) Uani 1 1 d . .
C1 C 0.2787(8) 1.0666(3) 0.0858(5) 0.0231(12) Uani 1 1 d . .
C2 C 0.2125(8) 1.1083(3) 0.1717(5) 0.0237(12) Uani 1 1 d . .
C3 C 0.2370(9) 1.1908(3) 0.1928(5) 0.0316(13) Uani 1 1 d . .
H3 H 0.2835 1.2219 0.1462 0.038 Uiso 1 1 calc R U
C4 C 0.1927(9) 1.2261(3) 0.2822(5) 0.0312(13) Uani 1 1 d . .
H4 H 0.2084 1.2813 0.2952 0.037 Uiso 1 1 calc R U
C5 C 0.1250(9) 1.1810(3) 0.3534(5) 0.0288(13) Uani 1 1 d . .
H5 H 0.0979 1.2055 0.4150 0.035 Uiso 1 1 calc R U
C6 C 0.0974(8) 1.0986(3) 0.3323(4) 0.0202(11) Uani 1 1 d . .
C7 C 0.1408(8) 1.0629(3) 0.2417(5) 0.0207(11) Uani 1 1 d . .
H7 H 0.1220 1.0080 0.2272 0.025 Uiso 1 1 calc R U
C8 C 0.0374(7) 1.0484(3) 0.4149(4) 0.0179(11) Uani 1 1 d . .
C9 C -0.1185(7) 0.9945(3) 0.3701(4) 0.0201(11) Uani 1 1 d . .
C10 C 0.1503(7) 1.0524(3) 0.5441(4) 0.0187(11) Uani 1 1 d . .
H10 H 0.2530 1.0886 0.5746 0.022 Uiso 1 1 calc R U
C11 C -0.2615(7) 0.9876(3) 0.2334(4) 0.0202(11) Uani 1 1 d . .
C12 C 0.3160(9) 0.7756(3) -0.0966(5) 0.0315(13) Uani 1 1 d . .
H12 H 0.3116 0.8078 -0.1624 0.038 Uiso 1 1 calc R U
C13 C 0.2673(15) 0.6612(5) -0.2325(8) 0.070(3) Uani 1 1 d . .
H13A H 0.1364 0.6414 -0.2718 0.105 Uiso 1 1 calc R U
H13B H 0.3561 0.6175 -0.2187 0.105 Uiso 1 1 calc R U
H13C H 0.2850 0.7004 -0.2865 0.105 Uiso 1 1 calc R U
C14 C 0.3140(15) 0.6453(4) -0.0114(8) 0.069(3) Uani 1 1 d . .
H14A H 0.4099 0.6045 0.0029 0.103 Uiso 1 1 calc R U
H14B H 0.1897 0.6207 -0.0343 0.103 Uiso 1 1 calc R U
H14C H 0.3492 0.6763 0.0642 0.103 Uiso 1 1 calc R U

loop_
_atom_site_aniso_label
_atom_site_aniso_U_11
_atom_site_aniso_U_22
_atom_site_aniso_U_33
_atom_site_aniso_U_23
_atom_site_aniso_U_13
_atom_site_aniso_U_12
Zn1 0.0244(4) 0.0196(4) 0.0104(4) -0.0005(2) 0.0059(3) -0.0034(2)
O1 0.046(3) 0.028(2) 0.035(2) -0.0018(17) 0.027(2) 0.0037(18)
O2 0.040(2) 0.043(2) 0.031(2) 0.0058(19) 0.0273(19) 0.0074(19)
O3 0.035(2) 0.026(2) 0.0132(17) 0.0054(16) 0.0059(16) -0.0017(17)
O4 0.036(2) 0.039(3) 0.0114(19) -0.0031(15) -0.0007(17) -0.0072(18)
O5 0.042(2) 0.021(2) 0.027(2) -0.0042(16) 0.0151(18) -0.0101(17)
N1 0.046(3) 0.029(3) 0.041(3) -0.008(2) 0.024(3) -0.003(2)
C1 0.023(3) 0.031(3) 0.017(3) 0.005(2) 0.010(2) 0.007(2)
C2 0.025(3) 0.025(3) 0.019(3) 0.006(2) 0.007(2) 0.002(2)
C3 0.041(3) 0.029(3) 0.030(3) 0.010(2) 0.020(3) -0.003(3)
C4 0.043(4) 0.020(3) 0.038(3) 0.000(2) 0.024(3) -0.006(2)
C5 0.041(3) 0.021(3) 0.024(3) -0.004(2) 0.013(3) -0.001(2)
C6 0.025(3) 0.021(3) 0.011(2) 0.002(2) 0.005(2) 0.002(2)
C7 0.025(3) 0.022(3) 0.017(3) 0.003(2) 0.011(2) 0.001(2)
C8 0.024(3) 0.018(3) 0.011(2) 0.001(2) 0.007(2) 0.004(2)
C9 0.021(3) 0.030(3) 0.006(2) 0.0013(19) 0.003(2) 0.004(2)
C10 0.024(3) 0.019(3) 0.016(2) -0.001(2) 0.012(2) -0.001(2)
C11 0.018(3) 0.028(3) 0.010(2) -0.001(2) 0.002(2) 0.001(2)
C12 0.040(3) 0.028(3) 0.030(3) -0.003(2) 0.019(3) -0.003(3)
C13 0.098(7) 0.049(5) 0.061(5) -0.024(4) 0.033(5) -0.003(5)
C14 0.103(7) 0.024(4) 0.075(6) 0.002(3) 0.034(5) -0.022(4)

loop_
_atom_type_symbol
_atom_type_description
_atom_type_scat_dispersion_real
_atom_type_scat_dispersion_imag
_atom_type_scat_source
C C 0.0033 0.0016 'International Tables Vol C Tables 4.2.6.8 and 6.1.1.4'
H H 0.0000 0.0000 'International Tables Vol C Tables 4.2.6.8 and 6.1.1.4'
N N 0.0061 0.0033 'International Tables Vol C Tables 4.2.6.8 and 6.1.1.4'
O O 0.0106 0.0060 'International Tables Vol C Tables 4.2.6.8 and 6.1.1.4'
Zn Zn 0.2839 1.4301 'International Tables Vol C Tables 4.2.6.8 and 6.1.1.4'

loop_
_geom_angle_atom_site_label_1
_geom_angle_atom_site_label_2
_geom_angle_atom_site_label_3
_geom_angle
_geom_angle_site_symmetry_1
_geom_angle_site_symmetry_3
O5 Zn1 O4 103.84(16) . 1_655
O5 Zn1 O1 108.81(17) . .
O4 Zn1 O1 87.62(18) 1_655 .
O5 Zn1 O3 96.22(15) . 3_575
O4 Zn1 O3 158.29(17) 1_655 3_575
O1 Zn1 O3 93.78(16) . 3_575
O5 Zn1 O2 92.59(17) . 3_675
O4 Zn1 O2 86.85(18) 1_655 3_675
O1 Zn1 O2 158.60(17) . 3_675
O3 Zn1 O2 83.99(16) 3_575 3_675
O5 Zn1 Zn1 162.92(11) . 3_675
O4 Zn1 Zn1 89.09(12) 1_655 3_675
O1 Zn1 Zn1 82.46(12) . 3_675
O3 Zn1 Zn1 69.67(11) 3_575 3_675
O2 Zn1 Zn1 76.80(12) 3_675 3_675
C1 O1 Zn1 124.3(4) . .
C1 O2 Zn1 127.6(4) . 3_675
C11 O3 Zn1 139.4(3) . 3_575
C11 O4 Zn1 115.9(3) . 1_455
C12 O5 Zn1 114.5(4) . .
C12 N1 C13 122.5(6) . .
C12 N1 C14 119.7(6) . .
C13 N1 C14 117.7(6) . .
O2 C1 O1 124.5(5) . .
O2 C1 C2 116.9(5) . .
O1 C1 C2 118.5(5) . .
C7 C2 C3 119.0(5) . .
C7 C2 C1 119.2(5) . .
C3 C2 C1 121.5(5) . .
C4 C3 C2 120.0(5) . .
C4 C3 H3 120.0 . .
C2 C3 H3 120.0 . .
C3 C4 C5 121.0(5) . .
C3 C4 H4 119.5 . .
C5 C4 H4 119.5 . .
C4 C5 C6 119.6(5) . .
C4 C5 H5 120.2 . .
C6 C5 H5 120.2 . .
C7 C6 C5 119.4(5) . .
C7 C6 C8 120.4(4) . .
C5 C6 C8 120.0(5) . .
C6 C7 C2 120.8(5) . .
C6 C7 H7 119.6 . .
C2 C7 H7 119.6 . .
C10 C8 C9 117.8(5) . .
C10 C8 C6 117.7(5) . .
C9 C8 C6 124.4(4) . .
C10 C9 C8 118.7(4) 3_576 .
C10 C9 C11 117.5(5) 3_576 .
C8 C9 C11 123.7(4) . .
C9 C10 C8 123.5(5) 3_576 .
C9 C10 H10 118.2 3_576 .
C8 C10 H10 118.2 . .
O3 C11 O4 125.3(4) . .
O3 C11 C9 117.9(4) . .
O4 C11 C9 116.6(4) . .
O5 C12 N1 123.8(6) . .
O5 C12 H12 118.1 . .
N1 C12 H12 118.1 . .
N1 C13 H13A 109.5 . .
N1 C13 H13B 109.5 . .
H13A C13 H13B 109.5 . .
N1 C13 H13C 109.5 . .
H13A C13 H13C 109.5 . .
H13B C13 H13C 109.5 . .
N1 C14 H14A 109.5 . .
N1 C14 H14B 109.5 . .
H14A C14 H14B 109.5 . .
N1 C14 H14C 109.5 . .
H14A C14 H14C 109.5 . .
H14B C14 H14C 109.5 . .

loop_
_geom_bond_atom_site_label_1
_geom_bond_atom_site_label_2
_geom_bond_distance
_geom_bond_site_symmetry_2
Zn1 O5 1.988(4) .
Zn1 O4 2.012(4) 1_655
Zn1 O1 2.015(4) .
Zn1 O3 2.057(3) 3_575
Zn1 O2 2.077(4) 3_675
Zn1 Zn1 2.9525(13) 3_675
O1 C1 1.262(7) .
O2 C1 1.248(7) .
O2 Zn1 2.077(4) 3_675
O3 C11 1.246(6) .
O3 Zn1 2.057(3) 3_575
O4 C11 1.246(6) .
O4 Zn1 2.012(4) 1_455
O5 C12 1.249(7) .
N1 C12 1.306(7) .
N1 C13 1.441(9) .
N1 C14 1.459(9) .
C1 C2 1.485(8) .
C2 C7 1.393(7) .
C2 C3 1.395(8) .
C3 C4 1.370(8) .
C3 H3 0.9300 .
C4 C5 1.383(8) .
C4 H4 0.9300 .
C5 C6 1.394(7) .
C5 H5 0.9300 .
C6 C7 1.382(7) .
C6 C8 1.497(7) .
C7 H7 0.9300 .
C8 C10 1.385(7) .
C8 C9 1.399(7) .
C9 C10 1.378(7) 3_576
C9 C11 1.506(7) .
C10 C9 1.378(7) 3_576
C10 H10 0.9300 .
C12 H12 0.9300 .
C13 H13A 0.9600 .
C13 H13B 0.9600 .
C13 H13C 0.9600 .
C14 H14A 0.9600 .
C14 H14B 0.9600 .
C14 H14C 0.9600 .

loop_
_geom_torsion_atom_site_label_1
_geom_torsion_atom_site_label_2
_geom_torsion_atom_site_label_3
_geom_torsion_atom_site_label_4
_geom_torsion
_geom_torsion_site_symmetry_1
_geom_torsion_site_symmetry_4
Zn1 O2 C1 O1 -28.6(8) 3_675 .
Zn1 O2 C1 C2 147.5(4) 3_675 .
Zn1 O1 C1 O2 19.1(8) . .
Zn1 O1 C1 C2 -157.0(4) . .
O2 C1 C2 C7 -176.9(5) . .
O1 C1 C2 C7 -0.5(8) . .
O2 C1 C2 C3 -2.9(8) . .
O1 C1 C2 C3 173.4(5) . .
C7 C2 C3 C4 0.7(9) . .
C1 C2 C3 C4 -173.3(5) . .
C2 C3 C4 C5 0.5(9) . .
C3 C4 C5 C6 -1.3(9) . .
C4 C5 C6 C7 0.9(8) . .
C4 C5 C6 C8 175.7(5) . .
C5 C6 C7 C2 0.3(8) . .
C8 C6 C7 C2 -174.5(5) . .
C3 C2 C7 C6 -1.1(8) . .
C1 C2 C7 C6 173.0(5) . .
C7 C6 C8 C10 120.6(5) . .
C5 C6 C8 C10 -54.3(7) . .
C7 C6 C8 C9 -55.8(8) . .
C5 C6 C8 C9 129.4(6) . .
C10 C8 C9 C10 -0.9(8) . 3_576
C6 C8 C9 C10 175.4(5) . 3_576
C10 C8 C9 C11 175.7(5) . .
C6 C8 C9 C11 -7.9(8) . .
C9 C8 C10 C9 0.9(8) . 3_576
C6 C8 C10 C9 -175.6(5) . 3_576
Zn1 O3 C11 O4 -8.3(9) 3_575 .
Zn1 O3 C11 C9 177.1(4) 3_575 .
Zn1 O4 C11 O3 -0.5(7) 1_455 .
Zn1 O4 C11 C9 174.2(3) 1_455 .
C10 C9 C11 O3 153.6(5) 3_576 .
C8 C9 C11 O3 -23.1(8) . .
C10 C9 C11 O4 -21.5(7) 3_576 .
C8 C9 C11 O4 161.8(5) . .
Zn1 O5 C12 N1 161.3(5) . .
C13 N1 C12 O5 174.6(7) . .
C14 N1 C12 O5 -1.2(10) . .
